data_2212470
loop_
_publ_author_name
'Chehimi-Moumen, Fathia'
'Mokhtar, F\'erid'

_publ_section_title
;
 DyP~5~O~14~
;
_journal_coeditor_code BR2028
_journal_issue 3
_journal_name_full 'Acta Crystallographica Section E'
_journal_page_first i89
_journal_page_last i91
_journal_paper_doi 10.1107/S1600536807008410
_journal_volume 63
_journal_year 2007
_chemical_formula_iupac 'Dy P5 O14'
_chemical_formula_sum 'Dy O14 P5'
_chemical_formula_weight 541.35
_chemical_name_common 'dysprosium ultraphosphate'
_chemical_name_systematic 'dysprosium ultraphosphate'
_space_group_IT_number 15
_symmetry_cell_setting monoclinic
_symmetry_space_group_name_Hall '-C 2yc'
_symmetry_space_group_name_H-M 'C 1 2/c 1'
_atom_sites_solution_primary direct
_atom_sites_solution_secondary difmap
_audit_creation_method SHELXL97
_cell_angle_alpha 90.00
_cell_angle_beta 91.313(3)
_cell_angle_gamma 90.00
_cell_formula_units_Z 8
_cell_length_a 12.8934(6)
_cell_length_b 12.7756(5)
_cell_length_c 12.4415(5)
_cell_measurement_reflns_used 1946
_cell_measurement_temperature 298(2)
_cell_measurement_theta_max 26.878
_cell_measurement_theta_min 2.910
_cell_volume 2048.84(15)
_computing_cell_refinement 'SCALEPACK (Otwinowski & Minor, 1997)'
_computing_data_collection 'COLLECT (Nonius, 1998)'
_computing_data_reduction 'SCALEPACK and DENZO (Otwinowski & Minor, 1997)'
_computing_molecular_graphics 'DIAMOND (Brandenburg, 1998)'
_computing_publication_material SHELXL97
_computing_structure_refinement 'SHELXL97 (Sheldrick, 1997)'
_computing_structure_solution 'SHELXS97 (Sheldrick, 1997)'
_diffrn_ambient_temperature 298(2)
_diffrn_detector_area_resol_mean 9
_diffrn_measured_fraction_theta_full 0.984
_diffrn_measured_fraction_theta_max 0.984
_diffrn_measurement_device_type 'Nonius KappaCCD area-detector'
_diffrn_measurement_method \w/2\q
_diffrn_radiation_monochromator graphite
_diffrn_radiation_source 'fine-focus sealed tube'
_diffrn_radiation_type MoK\a
_diffrn_radiation_wavelength 0.71073
_diffrn_reflns_av_R_equivalents 0.0000
_diffrn_reflns_av_sigmaI/netI 0.0670
_diffrn_reflns_limit_h_max 16
_diffrn_reflns_limit_h_min -16
_diffrn_reflns_limit_k_max 16
_diffrn_reflns_limit_k_min 0
_diffrn_reflns_limit_l_max 16
_diffrn_reflns_limit_l_min 0
_diffrn_reflns_number 3807
_diffrn_reflns_theta_full 27.83
_diffrn_reflns_theta_max 26.83
_diffrn_reflns_theta_min 3.94
_diffrn_standards_decay_% 0
_diffrn_standards_interval_count 150
_diffrn_standards_interval_time 30
_diffrn_standards_number 2
_exptl_absorpt_coefficient_mu 8.163
_exptl_absorpt_correction_T_max 0.3062
_exptl_absorpt_correction_T_min 0.2855
_exptl_absorpt_correction_type refdelf
_exptl_absorpt_process_details '(Parkin <i>et al.</i>,  1995)'
_exptl_crystal_colour Colourless
_exptl_crystal_density_diffrn 3.510
_exptl_crystal_density_method 'not measured'
_exptl_crystal_description Cubic
_exptl_crystal_F_000 2024
_exptl_crystal_size_max 0.15
_exptl_crystal_size_mid 0.15
_exptl_crystal_size_min 0.15
_refine_diff_density_max 1.645
_refine_diff_density_min -1.266
_refine_ls_extinction_method none
_refine_ls_goodness_of_fit_ref 0.980
_refine_ls_matrix_type full
_refine_ls_number_parameters 182
_refine_ls_number_reflns 2290
_refine_ls_number_restraints 0
_refine_ls_restrained_S_all 0.980
_refine_ls_R_factor_all 0.0548
_refine_ls_R_factor_gt 0.0284
_refine_ls_shift/su_max 0.000
_refine_ls_shift/su_mean 0.000
_refine_ls_structure_factor_coef Fsqd
_refine_ls_weighting_details 'calc w = 1/[\s^2^(Fo^2^)+(0.0082P] where P=(Fo^2^+2Fc^2^)/3'
_refine_ls_weighting_scheme calc
_refine_ls_wR_factor_gt 0.0551
_refine_ls_wR_factor_ref 0.0629
_reflns_number_gt 1682
_reflns_number_total 2290
_reflns_threshold_expression I>2\s(I)
_cod_data_source_file br2028.cif
_cod_data_source_block I
_cod_original_sg_symbol_H-M 'C 2/c'
_cod_database_code 2212470
_cod_database_fobs_code 2212470

loop_
_symmetry_equiv_pos_as_xyz
'x, y, z'
'-x, y, -z+1/2'
'x+1/2, y+1/2, z'
'-x+1/2, y+1/2, -z+1/2'
'-x, -y, -z'
'x, -y, z-1/2'
'-x+1/2, -y+1/2, -z'
'x+1/2, -y+1/2, z-1/2'

loop_
_atom_site_type_symbol
_atom_site_label
_atom_site_fract_x
_atom_site_fract_y
_atom_site_fract_z
_atom_site_U_iso_or_equiv
_atom_site_adp_type
_atom_site_calc_flag
_atom_site_refinement_flags
_atom_site_occupancy
Dy Dy1 1.0000 0.52187(2) 0.2500 0.00472(10) Uani d S 1
Dy Dy2 1.0000 -0.03118(2) 0.2500 0.00456(10) Uani d S 1
P P1 1.02500(9) 0.15233(9) 0.03255(11) 0.0054(3) Uani d . 1
P P2 1.18169(9) 0.13795(9) 0.39145(12) 0.0055(3) Uani d . 1
P P3 1.14714(9) 0.46602(9) 0.49867(12) 0.0064(3) Uani d . 1
P P4 1.14896(9) 0.33223(9) 0.10313(11) 0.0059(3) Uani d . 1
P P5 1.32072(9) 0.25021(9) 0.24096(11) 0.0055(3) Uani d . 1
O O1 1.0257(2) 0.1032(3) -0.0736(3) 0.0123(8) Uani d . 1
O O2 1.0607(2) 0.0973(3) 0.1306(3) 0.0105(8) Uani d . 1
O O3 1.0865(2) 0.2617(2) 0.0210(3) 0.0085(8) Uani d . 1
O O4 1.0914(2) 0.1981(2) 0.4457(3) 0.0095(8) Uani d . 1
O O5 1.1526(2) 0.0497(3) 0.3226(3) 0.0119(8) Uani d . 1
O O6 1.2398(3) 0.2283(2) 0.3355(3) 0.0118(8) Uani d . 1
O O7 1.2490(2) 0.1041(3) 0.4914(3) 0.0083(7) Uani d . 1
O O8 1.1159(3) 0.4636(2) 0.3857(3) 0.0104(8) Uani d . 1
O O9 1.0768(2) 0.4342(3) 0.5843(3) 0.0133(8) Uani d . 1
O O10 1.1946(2) 0.4182(2) 0.0282(3) 0.0078(7) Uani d . 1
O O11 1.0896(3) 0.3714(3) 0.1921(3) 0.0134(8) Uani d . 1
O O12 1.2437(2) 0.2633(2) 0.1365(3) 0.0090(8) Uani d . 1
O O13 1.3680(2) 0.3509(3) 0.2684(3) 0.0125(8) Uani d . 1
O O14 1.3833(3) 0.1578(3) 0.2183(3) 0.0154(9) Uani d . 1

loop_
_atom_site_aniso_label
_atom_site_aniso_U_11
_atom_site_aniso_U_22
_atom_site_aniso_U_33
_atom_site_aniso_U_12
_atom_site_aniso_U_13
_atom_site_aniso_U_23
Dy1 0.00347(16) 0.00437(16) 0.0063(2) 0.000 0.00080(13) 0.000
Dy2 0.00375(16) 0.00378(16) 0.0062(2) 0.000 0.00043(13) 0.000
P1 0.0032(5) 0.0054(5) 0.0077(8) -0.0009(5) 0.0006(5) -0.0004(5)
P2 0.0042(6) 0.0046(5) 0.0076(8) 0.0005(5) 0.0009(5) 0.0003(5)
P3 0.0055(6) 0.0049(5) 0.0087(8) 0.0014(5) -0.0002(5) -0.0015(5)
P4 0.0055(6) 0.0039(5) 0.0082(8) 0.0006(5) 0.0009(5) -0.0004(5)
P5 0.0037(5) 0.0054(5) 0.0075(8) -0.0009(5) 0.0016(5) 0.0017(5)
O1 0.0150(18) 0.0144(17) 0.008(2) -0.0024(16) 0.0013(15) -0.0023(15)
O2 0.0095(17) 0.0105(16) 0.011(2) -0.0003(15) -0.0030(15) 0.0036(15)
O3 0.0076(16) 0.0080(16) 0.010(2) -0.0024(14) 0.0012(14) -0.0003(14)
O4 0.0038(16) 0.0077(16) 0.017(2) -0.0009(14) 0.0056(15) -0.0016(15)
O5 0.0077(16) 0.0125(16) 0.016(2) 0.0004(15) 0.0035(15) -0.0035(15)
O6 0.0132(18) 0.0079(16) 0.015(2) -0.0049(15) 0.0080(16) -0.0004(15)
O7 0.0103(16) 0.0083(16) 0.006(2) 0.0054(14) -0.0037(14) -0.0027(14)
O8 0.0120(17) 0.0135(16) 0.006(2) 0.0066(15) -0.0052(15) -0.0026(14)
O9 0.0151(17) 0.0096(16) 0.015(2) -0.0030(16) 0.0059(16) -0.0005(16)
O10 0.0077(16) 0.0049(15) 0.011(2) -0.0024(14) 0.0032(14) 0.0011(14)
O11 0.0133(17) 0.0093(17) 0.018(2) 0.0082(15) 0.0033(16) 0.0025(15)
O12 0.0046(16) 0.0127(17) 0.010(2) 0.0046(14) 0.0024(14) -0.0017(14)
O13 0.0115(17) 0.0111(16) 0.015(2) -0.0064(15) 0.0006(16) 0.0026(15)
O14 0.0143(18) 0.0171(18) 0.015(2) 0.0047(16) 0.0022(16) 0.0038(16)

loop_
_atom_type_symbol
_atom_type_description
_atom_type_scat_dispersion_real
_atom_type_scat_dispersion_imag
_atom_type_scat_source
O O 0.0106 0.0060 'International Tables Vol C Tables 4.2.6.8 and 6.1.1.4'
P P 0.1023 0.0942 'International Tables Vol C Tables 4.2.6.8 and 6.1.1.4'
Dy Dy -0.1892 4.4098 'International Tables Vol C Tables 4.2.6.8 and 6'

loop_
_geom_angle_atom_site_label_1
_geom_angle_atom_site_label_2
_geom_angle_atom_site_label_3
_geom_angle_site_symmetry_1
_geom_angle_site_symmetry_3
_geom_angle
O14 Dy1 O14 4_755 3_455 83.40(17)
O14 Dy1 O8 4_755 2_755 139.20(13)
O14 Dy1 O8 3_455 2_755 73.51(12)
O14 Dy1 O8 4_755 . 73.51(12)
O14 Dy1 O8 3_455 . 139.20(13)
O8 Dy1 O8 2_755 . 143.05(15)
O14 Dy1 O11 4_755 2_755 150.97(13)
O14 Dy1 O11 3_455 2_755 109.89(12)
O8 Dy1 O11 2_755 2_755 69.76(12)
O8 Dy1 O11 . 2_755 80.24(12)
O14 Dy1 O11 4_755 . 109.89(12)
O14 Dy1 O11 3_455 . 150.97(13)
O8 Dy1 O11 2_755 . 80.24(12)
O8 Dy1 O11 . . 69.76(12)
O11 Dy1 O11 2_755 . 71.14(17)
O14 Dy1 O9 4_755 5_766 87.55(12)
O14 Dy1 O9 3_455 5_766 71.94(13)
O8 Dy1 O9 2_755 5_766 115.31(12)
O8 Dy1 O9 . 5_766 73.87(12)
O11 Dy1 O9 2_755 5_766 73.22(12)
O11 Dy1 O9 . 5_766 132.30(12)
O14 Dy1 O9 4_755 6_565 71.94(13)
O14 Dy1 O9 3_455 6_565 87.55(12)
O8 Dy1 O9 2_755 6_565 73.87(12)
O8 Dy1 O9 . 6_565 115.31(12)
O11 Dy1 O9 2_755 6_565 132.30(12)
O11 Dy1 O9 . 6_565 73.22(12)
O9 Dy1 O9 5_766 6_565 152.68(16)
O13 Dy2 O13 3_445 4_745 97.64(17)
O13 Dy2 O2 3_445 2_755 97.86(12)
O13 Dy2 O2 4_745 2_755 141.19(12)
O13 Dy2 O2 3_445 . 141.19(12)
O13 Dy2 O2 4_745 . 97.86(12)
O2 Dy2 O2 2_755 . 91.85(17)
O13 Dy2 O5 3_445 . 149.04(13)
O13 Dy2 O5 4_745 . 73.38(11)
O2 Dy2 O5 2_755 . 75.08(11)
O2 Dy2 O5 . . 69.75(12)
O13 Dy2 O5 3_445 2_755 73.38(11)
O13 Dy2 O5 4_745 2_755 149.04(13)
O2 Dy2 O5 2_755 2_755 69.75(12)
O2 Dy2 O5 . 2_755 75.08(11)
O5 Dy2 O5 . 2_755 128.56(17)
O13 Dy2 O1 3_445 6_556 75.10(12)
O13 Dy2 O1 4_745 6_556 75.58(12)
O2 Dy2 O1 2_755 6_556 74.42(12)
O2 Dy2 O1 . 6_556 143.43(11)
O5 Dy2 O1 . 6_556 73.96(12)
O5 Dy2 O1 2_755 6_556 127.57(12)
O13 Dy2 O1 3_445 5_755 75.58(12)
O13 Dy2 O1 4_745 5_755 75.10(12)
O2 Dy2 O1 2_755 5_755 143.43(11)
O2 Dy2 O1 . 5_755 74.42(12)
O5 Dy2 O1 . 5_755 127.57(12)
O5 Dy2 O1 2_755 5_755 73.96(12)
O1 Dy2 O1 6_556 5_755 134.80(16)
O1 P1 O2 . . 122.3(2)
O1 P1 O3 . . 106.1(2)
O2 P1 O3 . . 110.0(2)
O1 P1 O4 . 2_755 109.1(2)
O2 P1 O4 . 2_755 107.7(2)
O3 P1 O4 . 2_755 99.15(17)
O5 P2 O6 . . 115.6(2)
O5 P2 O7 . . 112.6(2)
O6 P2 O7 . . 107.35(19)
O5 P2 O4 . . 116.74(18)
O6 P2 O4 . . 101.58(18)
O7 P2 O4 . . 101.4(2)
O8 P3 O9 . . 122.2(2)
O8 P3 O7 . 7_756 105.87(19)
O9 P3 O7 . 7_756 108.4(2)
O8 P3 O10 . 6_566 109.2(2)
O9 P3 O10 . 6_566 108.6(2)
O7 P3 O10 7_756 6_566 100.33(17)
O11 P4 O12 . . 114.7(2)
O11 P4 O10 . . 115.18(19)
O12 P4 O10 . . 104.65(18)
O11 P4 O3 . . 115.0(2)
O12 P4 O3 . . 103.71(18)
O10 P4 O3 . . 102.1(2)
O13 P5 O14 . . 121.8(2)
O13 P5 O6 . . 104.8(2)
O14 P5 O6 . . 111.7(2)
O13 P5 O12 . . 109.89(19)
O14 P5 O12 . . 105.0(2)
O6 P5 O12 . . 101.96(18)
P1 O1 Dy2 . 5_755 171.3(2)
P1 O2 Dy2 . . 138.75(19)
P4 O3 P1 . . 133.2(3)
P2 O4 P1 . 2_755 126.2(2)
P2 O5 Dy2 . . 139.2(2)
P2 O6 P5 . . 141.6(2)
P2 O7 P3 . 7_756 131.3(2)
P3 O8 Dy1 . . 147.7(2)
P3 O9 Dy1 . 5_766 147.1(2)
P4 O10 P3 . 6_565 128.6(2)
P4 O11 Dy1 . . 141.6(2)
P4 O12 P5 . . 137.2(2)
P5 O13 Dy2 . 3 149.8(2)
P5 O14 Dy1 . 3_545 158.2(3)

loop_
_geom_bond_atom_site_label_1
_geom_bond_atom_site_label_2
_geom_bond_site_symmetry_2
_geom_bond_distance
Dy1 O14 4_755 2.326(3)
Dy1 O14 3_455 2.326(3)
Dy1 O8 2_755 2.350(3)
Dy1 O8 . 2.350(3)
Dy1 O11 2_755 2.364(3)
Dy1 O11 . 2.364(3)
Dy1 O9 5_766 2.375(4)
Dy1 O9 6_565 2.375(4)
Dy2 O13 3_445 2.288(3)
Dy2 O13 4_745 2.288(3)
Dy2 O2 2_755 2.359(3)
Dy2 O2 . 2.359(3)
Dy2 O5 . 2.382(3)
Dy2 O5 2_755 2.382(3)
Dy2 O1 6_556 2.396(4)
Dy2 O1 5_755 2.396(4)
P1 O1 . 1.462(4)
P1 O2 . 1.473(4)
P1 O3 . 1.615(3)
P1 O4 2_755 1.638(3)
P2 O5 . 1.459(4)
P2 O6 . 1.550(4)
P2 O7 . 1.561(4)
P2 O4 . 1.562(3)
P3 O8 . 1.454(4)
P3 O9 . 1.472(4)
P3 O7 7_756 1.614(3)
P3 O10 6_566 1.640(3)
P4 O11 . 1.450(4)
P4 O12 . 1.554(3)
P4 O10 . 1.564(3)
P4 O3 . 1.570(4)
P5 O13 . 1.460(3)
P5 O14 . 1.461(4)
P5 O6 . 1.615(4)
P5 O12 . 1.626(4)
O1 Dy2 5_755 2.396(4)
O4 P1 2_755 1.638(3)
O7 P3 7_756 1.614(3)
O9 Dy1 5_766 2.375(4)
O10 P3 6_565 1.640(3)
O13 Dy2 3 2.288(3)
O14 Dy1 3_545 2.326(3)
